data_7135847
loop_
_publ_author_name
'Wang, Yunquan'
'Wang, Tingting'
'Li, Xiao-Lei'
'Zhang, Peng'
'La Droitte, L\'eo'
'Cador, Olivier'
'Le Guennic, Boris'
'Zhu, Zhenhua'
'Tang, Jinkui'

_publ_section_title
;
 Chiral Dy(III) single-molecule magnets supported by thiophene-substituted
 hexaazamacrocycles
;
_journal_name_full 'Chemical Communications'
_journal_paper_doi 10.1039/D6CC03062A
_journal_year 2026
_chemical_absolute_configuration rmad
_chemical_formula_moiety 'C70 H56 Dy N6 O2 S4 Si2, F6 P, C H2 Cl2, 2(H2 O)'
_chemical_formula_sum 'C71 H62 Cl2 Dy F6 N6 O4 P S4 Si2'
_chemical_formula_weight 1626.05
_space_group_crystal_system triclinic
_space_group_IT_number 1
_space_group_name_Hall 'P 1'
_space_group_name_H-M_alt 'P 1'
_atom_sites_solution_hydrogens mixed
_audit_creation_date 2025-12-12
_audit_creation_method
;
Olex2 1.5
(compiled 2025.05.31 svn.r86d253d1 for OlexSys, GUI svn.r7254)
;
_audit_update_record
;
2025-12-13 deposited with the CCDC.	2026-05-27 downloaded from the CCDC.
;
_cell_angle_alpha 64.584(5)
_cell_angle_beta 82.661(5)
_cell_angle_gamma 83.002(5)
_cell_formula_units_Z 1
_cell_length_a 10.2790(13)
_cell_length_b 14.016(2)
_cell_length_c 14.385(2)
_cell_measurement_reflns_used 8968
_cell_measurement_temperature 302.0
_cell_measurement_theta_max 25.072
_cell_measurement_theta_min 2.870
_cell_volume 1851.3(4)
_computing_cell_refinement 'SAINT V8.40A (Bruker, 2019)'
_computing_data_reduction 'SAINT V8.40A (Bruker, 2019)'
_computing_molecular_graphics 'Olex2 1.5 (Dolomanov et al., 2009)'
_computing_publication_material 'Olex2 1.5 (Dolomanov et al., 2009)'
_computing_structure_refinement 'SHELXL 2018/3 (Sheldrick, 2015)'
_computing_structure_solution 'SHELXT 2018/2 (Sheldrick, 2018)'
_diffrn_ambient_temperature 302.00
_diffrn_measured_fraction_theta_full 0.970
_diffrn_measured_fraction_theta_max 0.970
_diffrn_measurement_device_type 'CCD area detector'
_diffrn_measurement_method 'phi and omega scans'
_diffrn_radiation_type MoK\a
_diffrn_radiation_wavelength 0.71073
_diffrn_reflns_av_R_equivalents 0.0240
_diffrn_reflns_av_unetI/netI 0.0441
_diffrn_reflns_Laue_measured_fraction_full 0.970
_diffrn_reflns_Laue_measured_fraction_max 0.970
_diffrn_reflns_limit_h_max 12
_diffrn_reflns_limit_h_min -12
_diffrn_reflns_limit_k_max 16
_diffrn_reflns_limit_k_min -16
_diffrn_reflns_limit_l_max 17
_diffrn_reflns_limit_l_min -17
_diffrn_reflns_number 26755
_diffrn_reflns_point_group_measured_fraction_full 0.938
_diffrn_reflns_point_group_measured_fraction_max 0.938
_diffrn_reflns_theta_full 25.107
_diffrn_reflns_theta_max 25.107
_diffrn_reflns_theta_min 2.936
_exptl_absorpt_coefficient_mu 1.314
_exptl_absorpt_correction_T_max 0.7452
_exptl_absorpt_correction_T_min 0.6277
_exptl_absorpt_correction_type multi-scan
_exptl_absorpt_process_details
;
SADABS-2016/2 (Bruker,2016/2) was used for absorption correction.
wR2(int) was 0.0784 before and 0.0572 after correction.
The Ratio of minimum to maximum transmission is 0.8423.
The \l/2 correction factor is Not present.
;
_exptl_crystal_colour orange
_exptl_crystal_colour_primary orange
_exptl_crystal_density_diffrn 1.458
_exptl_crystal_description block
_exptl_crystal_F_000 823
_exptl_crystal_size_max 0.25
_exptl_crystal_size_mid 0.23
_exptl_crystal_size_min 0.15
_refine_diff_density_max 0.862
_refine_diff_density_min -0.724
_refine_diff_density_rms 0.076
_refine_ls_abs_structure_details
;
 Flack x determined using 5825 quotients [(I+)-(I-)]/[(I+)+(I-)]
 (Parsons, Flack and Wagner, Acta Cryst. B69 (2013) 249-259).
;
_refine_ls_abs_structure_Flack 0.052(4)
_refine_ls_extinction_method none
_refine_ls_goodness_of_fit_ref 1.096
_refine_ls_hydrogen_treatment constr
_refine_ls_matrix_type full
_refine_ls_number_parameters 805
_refine_ls_number_reflns 12377
_refine_ls_number_restraints 271
_refine_ls_restrained_S_all 1.160
_refine_ls_R_factor_all 0.0357
_refine_ls_R_factor_gt 0.0353
_refine_ls_shift/su_max 0.002
_refine_ls_shift/su_mean 0.000
_refine_ls_structure_factor_coef Fsqd
_refine_ls_weighting_details 'w=1/[\s^2^(Fo^2^)+(0.0680P)^2^+0.1545P] where P=(Fo^2^+2Fc^2^)/3'
_refine_ls_weighting_scheme calc
_refine_ls_wR_factor_gt 0.0994
_refine_ls_wR_factor_ref 0.0999
_reflns_Friedel_coverage 0.934
_reflns_Friedel_fraction_full 0.906
_reflns_Friedel_fraction_max 0.906
_reflns_number_gt 12291
_reflns_number_total 12377
_reflns_threshold_expression 'I > 2\s(I)'
_cod_data_source_file d6cc03062a2.cif
_cod_data_source_block 1
_cod_original_cell_volume 1851.4(5)
_cod_database_code 7135847
_shelx_shelxl_version_number 2018/3
_shelx_space_group_comment
;
The symmetry employed for this shelxl refinement is uniquely defined
by the following loop, which should always be used as a source of
symmetry information in preference to the above space-group names.
They are only intended as comments.
;
_shelx_estimated_absorpt_t_max 0.827
_shelx_estimated_absorpt_t_min 0.735
_olex2_refinement_description
;
1. Fixed Uiso
 At 1.2 times of:
  All C(H) groups, All C(H,H) groups
 At 1.5 times of:
  All O(H,H) groups
2. Restrained distances
 S2-C5 = C20-S4
 1.78 with sigma of 0.02
 S2-C33
 1.65 with sigma of 0.02
 C34-C20
 1.47 with sigma of 0.02
3. Rigid bond restraints
 C41, C23, C45, C11, C43, C21
 with sigma for 1-2 distances of 0.01 and sigma for 1-3 distances of 0.01
4. Uiso/Uaniso restraints and constraints
C69 \\sim C66 \\sim S1 \\sim C47 \\sim C50: within 2A with sigma of 0.005 and
sigma for terminal atoms of 0.01 within 2A
C20 \\sim C34 \\sim C28 \\sim C35 \\sim S4: within 2A with sigma of 0.002 and
sigma for terminal atoms of 0.004 within 2A
C44 \\sim C40 \\sim S3 \\sim C17 \\sim C56: within 2A with sigma of 0.002 and
sigma for terminal atoms of 0.004 within 2A
C26 \\sim C30 \\sim C25 \\sim C64 \\sim C46 \\sim N1: within 2A with sigma of
0.01 and sigma for terminal atoms of 0.02 within 2A
Uanis(C20) \\sim Ueq, Uanis(C10) \\sim Ueq, Uanis(C8) \\sim Ueq, Uanis(C6)
\\sim Ueq, Uanis(C4) \\sim Ueq, Uanis(C12) \\sim Ueq: with sigma of 0.01 and
sigma for terminal atoms of 0.02
Uanis(C61) \\sim Ueq, Uanis(C15) \\sim Ueq, Uanis(C59) \\sim Ueq, Uanis(C63)
\\sim Ueq, Uanis(C31) \\sim Ueq, Uanis(C29) \\sim Ueq: with sigma of 0.01 and
sigma for terminal atoms of 0.02
Uanis(C67) \\sim Ueq: with sigma of 0.01 and sigma for terminal atoms of 0.02
Uanis(C3) \\sim Ueq: with sigma of 0.01 and sigma for terminal atoms of 0.02
Uanis(C40) \\sim Ueq: with sigma of 0.001 and sigma for terminal atoms of 0.002
Uanis(C45) \\sim Ueq: with sigma of 0.01 and sigma for terminal atoms of 0.02
Uanis(C44) \\sim Ueq: with sigma of 0.01 and sigma for terminal atoms of 0.02
Uanis(C65) \\sim Ueq: with sigma of 0.001 and sigma for terminal atoms of 0.002
Uanis(C45) \\sim Ueq, Uanis(C41) \\sim Ueq, Uanis(C43) \\sim Ueq: with sigma of
0.01 and sigma for terminal atoms of 0.02
Uanis(C66) \\sim Ueq: with sigma of 0.01 and sigma for terminal atoms of 0.02
5.a Riding coordinates:
 O3(H3A,H3B)
5.b Free rotating group:
 O4(H4A,H4B)
5.c Ternary CH refined with riding coordinates:
 C48(H48), C52(H52), C54(H54), C65(H65)
5.d Secondary CH2 refined with riding coordinates:
 C49(H49A,H49B)
5.e Aromatic/amide H refined with riding coordinates:
 C4(H4), C6(H6), C8(H8), C10(H10), C12(H12), C18(H18), C20(H20), C22(H22),
 C30(H30), C34(H34), C36(H36), C38(H38), C40(H40), C42(H42), C44(H44), C58(H58),
  C64(H64), C66(H66), C70(H70), C71(H71), C37(H37), C19(H19), C39(H39), C5(H5),
 C41(H41), C43(H43), C11(H11), C45(H45), C23(H23), C47(H47), C3(H3), C14(H14),
 C60(H60), C51(H51), C32(H32), C25(H25), C13(H13), C53(H53), C27(H27), C7(H7),
 C57(H57), C59(H59), C15(H15), C61(H61), C31(H31), C63(H63), C2(H2), C33(H33),
 C67(H67), C17(H17), C69(H69), C35(H35)
5.f Fitted hexagon refined as free rotating group:
 C1(C4,C6,C8,C10,C12), C70(C71,C9,C37,C19,C39), C41(C21,C43,C11,C45,C23),
 C3(C16,C14,C60,C51,C32), C13(C53,C27,C55,C7,C57), C29(C59,C15,C61,C31,C63)
;
_olex2_submission_special_instructions 'No special instructions were received'

loop_
_space_group_symop_operation_xyz
'x, y, z'

loop_
_atom_site_label
_atom_site_type_symbol
_atom_site_fract_x
_atom_site_fract_y
_atom_site_fract_z
_atom_site_U_iso_or_equiv
_atom_site_adp_type
_atom_site_occupancy
_atom_site_site_symmetry_order
_atom_site_calc_flag
_atom_site_refinement_flags_posn
_atom_site_refinement_flags_adp
_atom_site_refinement_flags_occupancy
_atom_site_disorder_assembly
_atom_site_disorder_group
Dy1 Dy -0.56996(3) -0.46816(2) -0.51830(2) 0.03243(10) Uani 1 1 d . . . . .
Si00 Si -0.3841(3) -0.6761(2) -0.5814(2) 0.0327(7) Uani 1 1 d . . . . .
S1 S -0.8263(7) -0.7321(7) 0.0120(5) 0.137(2) Uani 1 1 d . U . . .
P1 P -0.0745(6) -0.9564(5) -0.0148(4) 0.0766(11) Uani 1 1 d . . . . .
Si05 Si -0.7649(3) -0.2669(3) -0.4475(2) 0.0354(7) Uani 1 1 d . . . . .
O2 O -0.6954(8) -0.3537(7) -0.4907(7) 0.049(2) Uani 1 1 d . . . . .
Cl1 Cl -0.5980(5) 0.0730(4) -1.2615(4) 0.0926(13) Uani 1 1 d . . . . .
S4 S -0.8870(4) -0.2676(3) -1.0201(2) 0.0924(10) Uani 1 1 d D U . . .
Cl2 Cl -0.8215(6) -0.0112(5) -1.2955(5) 0.1159(18) Uani 1 1 d . . . . .
C1 C -0.8970(7) -0.3304(6) -0.3426(5) 0.049(2) Uani 1 1 d G . . . .
C4 C -0.9579(8) -0.2809(6) -0.2812(6) 0.067(3) Uani 1 1 d G U . . .
H4 H -0.932776 -0.215454 -0.291094 0.080 Uiso 1 1 calc R U . . .
C6 C -1.0564(8) -0.3293(8) -0.2050(6) 0.095(4) Uani 1 1 d G U . . .
H6 H -1.097157 -0.296192 -0.163892 0.114 Uiso 1 1 calc R U . . .
C8 C -1.0940(8) -0.4271(8) -0.1902(6) 0.092(4) Uani 1 1 d G U . . .
H8 H -1.159859 -0.459464 -0.139228 0.111 Uiso 1 1 calc R U . . .
C10 C -1.0330(9) -0.4765(6) -0.2517(7) 0.088(4) Uani 1 1 d G U . . .
H10 H -1.058180 -0.541997 -0.241766 0.105 Uiso 1 1 calc R U . . .
C12 C -0.9346(8) -0.4282(6) -0.3279(7) 0.070(3) Uani 1 1 d G U . . .
H12 H -0.893798 -0.461260 -0.368969 0.084 Uiso 1 1 calc R U . . .
F1 F 0.0701(11) -0.9948(9) 0.0133(8) 0.102(3) Uani 1 1 d . . . . .
N1 N -0.7693(10) -0.5841(8) -0.4968(8) 0.039(2) Uani 1 1 d . U . . .
C18 C -0.3772(10) -0.2922(8) -0.7235(7) 0.043(2) Uani 1 1 d . . . . .
H18 H -0.341212 -0.253590 -0.790317 0.052 Uiso 1 1 calc R U . . .
C20 C -0.7857(13) -0.3716(11) -1.0165(9) 0.0751(17) Uani 1 1 d D U . . .
H20 H -0.779263 -0.404549 -1.061128 0.090 Uiso 1 1 calc R U . . .
N4 N -0.7074(8) -0.4247(7) -0.6837(6) 0.0391(19) Uani 1 1 d . . . . .
N6 N -0.3710(9) -0.3540(8) -0.5417(7) 0.035(2) Uani 1 1 d . . . . .
F4 F -0.1157(14) -1.0548(12) 0.0858(10) 0.126(4) Uani 1 1 d . . . . .
C22 C -0.4980(13) -0.1579(9) -0.9512(8) 0.064(3) Uani 1 1 d . . . . .
H22 H -0.562576 -0.122824 -0.923376 0.077 Uiso 1 1 calc R U . . .
C24 C -0.3204(10) -0.3524(9) -0.4618(8) 0.039(2) Uani 1 1 d . . . . .
C26 C -0.8065(12) -0.6602(10) -0.4073(9) 0.044(2) Uani 1 1 d . U . . .
N3 N -0.4706(7) -0.3455(6) -0.7099(5) 0.0338(16) Uani 1 1 d . . . . .
C28 C -0.7351(12) -0.3331(10) -0.8747(8) 0.0688(17) Uani 1 1 d . U . . .
C30 C -0.9062(13) -0.7258(10) -0.3937(10) 0.053(3) Uani 1 1 d . U . . .
H30 H -0.927619 -0.779807 -0.329384 0.063 Uiso 1 1 calc R U . . .
S2 S -0.3103(4) -0.1957(4) -1.0678(3) 0.0846(11) Uani 1 1 d D . . . .
F6 F -0.0810(11) -0.8853(8) 0.0476(8) 0.099(3) Uani 1 1 d . . . . .
N2 N -0.4648(8) -0.4834(7) -0.3510(6) 0.0403(19) Uani 1 1 d . . . . .
N5 N -0.6412(8) -0.6200(6) -0.3320(6) 0.0362(17) Uani 1 1 d . . . . .
C34 C -0.7050(12) -0.4013(11) -0.9229(8) 0.0724(17) Uani 1 1 d D U . . .
H34 H -0.642787 -0.458816 -0.901122 0.087 Uiso 1 1 calc R U . . .
C36 C -0.7933(11) -0.4842(9) -0.6780(8) 0.051(3) Uani 1 1 d . . . . .
H36 H -0.831747 -0.473325 -0.737224 0.061 Uiso 1 1 calc R U . . .
F3 F -0.0677(15) -1.0234(11) -0.0769(10) 0.130(4) Uani 1 1 d . . . . .
C38 C -0.1765(14) -0.2202(13) -0.5659(11) 0.066(4) Uani 1 1 d . . . . .
H38 H -0.118364 -0.170971 -0.573428 0.079 Uiso 1 1 calc R U . . .
C40 C -0.2856(14) -0.6562(12) -0.0443(11) 0.0804(15) Uani 1 1 d . U . . .
H40 H -0.215173 -0.703685 -0.015036 0.096 Uiso 1 1 calc R U . . .
C42 C -0.2220(13) -0.2871(10) -0.4742(9) 0.055(3) Uani 1 1 d . . . . .
H42 H -0.187410 -0.290834 -0.415997 0.066 Uiso 1 1 calc R U . . .
O1 O -0.4400(7) -0.5859(6) -0.5486(6) 0.0389(18) Uani 1 1 d . . . . .
C44 C -0.3340(13) -0.6458(10) -0.1312(9) 0.0718(16) Uani 1 1 d . U . . .
H44 H -0.300711 -0.683841 -0.169531 0.086 Uiso 1 1 calc R U . . .
F2 F -0.2299(11) -0.9217(11) -0.0354(9) 0.110(4) Uani 1 1 d . . . . .
C46 C -0.8334(12) -0.5697(10) -0.5799(9) 0.046(3) Uani 1 1 d . U . . .
C48 C -0.5204(7) -0.3492(6) -0.8001(5) 0.0387(15) Uani 1 1 d . . . . .
H48 H -0.495057 -0.419609 -0.798487 0.046 Uiso 1 1 calc R U . . .
C50 C -0.6495(17) -0.7013(16) -0.1363(11) 0.087(3) Uani 1 1 d . U . . .
C52 C -0.5267(7) -0.5440(6) -0.2449(5) 0.0387(14) Uani 1 1 d . . . . .
H52 H -0.606051 -0.501635 -0.235307 0.046 Uiso 1 1 calc R U . . .
C54 C -0.5704(7) -0.6453(6) -0.2396(5) 0.0414(15) Uani 1 1 d . . . . .
H54 H -0.491564 -0.691368 -0.242115 0.050 Uiso 1 1 calc R U . . .
C56 C -0.4439(12) -0.5680(10) -0.1567(8) 0.0688(16) Uani 1 1 d . U . . .
C58 C -0.3762(10) -0.4244(9) -0.3607(8) 0.045(2) Uani 1 1 d . . . . .
H58 H -0.345309 -0.426833 -0.301628 0.054 Uiso 1 1 calc R U . . .
C62 C -0.3213(12) -0.2886(9) -0.6348(9) 0.042(2) Uani 1 1 d . . . . .
C64 C -0.9289(14) -0.6323(12) -0.5759(10) 0.058(3) Uani 1 1 d . U . . .
H64 H -0.963513 -0.624573 -0.635612 0.070 Uiso 1 1 calc R U . . .
C66 C -0.7086(17) -0.8406(16) 0.0358(11) 0.090(3) Uani 1 1 d . U . . .
H66 H -0.704134 -0.904898 0.093810 0.108 Uiso 1 1 calc R U . . .
C68 C -0.4683(9) -0.2673(8) -0.9034(7) 0.048(2) Uani 1 1 d . . . . .
C70 C -0.4637(8) -0.1088(7) -0.4236(6) 0.070(4) Uani 1 1 d G . . . .
H70 H -0.409673 -0.056710 -0.468895 0.083 Uiso 1 1 calc R U . . .
C71 C -0.5607(8) -0.1405(7) -0.4610(4) 0.049(3) Uani 1 1 d G . . . .
H71 H -0.571557 -0.109618 -0.531396 0.059 Uiso 1 1 calc R U . . .
C9 C -0.6415(7) -0.2184(6) -0.3933(5) 0.040(2) Uani 1 1 d G . . . .
C37 C -0.6254(8) -0.2646(6) -0.2882(5) 0.054(3) Uani 1 1 d G . . . .
H37 H -0.679435 -0.316733 -0.242896 0.065 Uiso 1 1 calc R U . . .
C19 C -0.5284(9) -0.2329(7) -0.2507(5) 0.065(3) Uani 1 1 d G . . . .
H19 H -0.517552 -0.263827 -0.180392 0.077 Uiso 1 1 calc R U . . .
C39 C -0.4476(8) -0.1550(8) -0.3184(7) 0.065(3) Uani 1 1 d G . . . .
H39 H -0.382670 -0.133815 -0.293390 0.078 Uiso 1 1 calc R U . . .
C5 C -0.4204(13) -0.1035(10) -1.0474(10) 0.073(4) Uani 1 1 d D . . . .
H5 H -0.428875 -0.031456 -1.090239 0.088 Uiso 1 1 calc R U . . .
C41 C -0.5879(10) -0.8088(8) -0.5606(5) 0.066(3) Uani 1 1 d G U . . .
H41 H -0.570895 -0.842860 -0.491427 0.079 Uiso 1 1 calc R U . . .
C21 C -0.5153(8) -0.7250(7) -0.6285(6) 0.040(2) Uani 1 1 d G U . . .
C43 C -0.5406(9) -0.6740(7) -0.7319(5) 0.056(3) Uani 1 1 d G U . . .
H43 H -0.492095 -0.617907 -0.777267 0.067 Uiso 1 1 calc R U . . .
C11 C -0.6386(10) -0.7068(9) -0.7674(6) 0.081(4) Uani 1 1 d G U . . .
H11 H -0.655514 -0.672693 -0.836585 0.097 Uiso 1 1 calc R U . . .
C45 C -0.7111(10) -0.7906(9) -0.6995(8) 0.081(4) Uani 1 1 d G U . . .
H45 H -0.776625 -0.812562 -0.723326 0.097 Uiso 1 1 calc R U . . .
C23 C -0.6858(10) -0.8416(8) -0.5961(7) 0.086(5) Uani 1 1 d G U . . .
H23 H -0.734317 -0.897647 -0.550747 0.103 Uiso 1 1 calc R U . . .
C47 C -0.7575(19) -0.6559(17) -0.1044(11) 0.106(3) Uani 1 1 d . U . . .
H47 H -0.791469 -0.587519 -0.143932 0.127 Uiso 1 1 calc R U . . .
C3 C -0.9047(8) -0.0627(6) -0.5400(5) 0.063(3) Uani 1 1 d G U . . .
H3 H -0.906998 -0.061962 -0.475487 0.075 Uiso 1 1 calc R U . . .
C16 C -0.8404(7) -0.1478(5) -0.5569(5) 0.037(2) Uani 1 1 d G . . . .
C14 C -0.8369(8) -0.1489(6) -0.6533(6) 0.056(3) Uani 1 1 d G . . . .
H14 H -0.793917 -0.205823 -0.664603 0.067 Uiso 1 1 calc R U . . .
C60 C -0.8978(10) -0.0650(7) -0.7329(5) 0.072(3) Uani 1 1 d G . . . .
H60 H -0.895461 -0.065789 -0.797387 0.087 Uiso 1 1 calc R U . . .
C51 C -0.9621(9) 0.0200(6) -0.7160(6) 0.068(3) Uani 1 1 d G . . . .
H51 H -1.002773 0.076160 -0.769223 0.081 Uiso 1 1 calc R U . . .
C32 C -0.9655(8) 0.0212(5) -0.6196(7) 0.073(4) Uani 1 1 d G . . . .
H32 H -1.008543 0.078075 -0.608273 0.088 Uiso 1 1 calc R U . . .
C49 C -0.7284(11) -0.0081(9) -1.2114(8) 0.071(3) Uani 1 1 d . . . . .
H49A H -0.692828 -0.079762 -1.171674 0.085 Uiso 1 1 calc R U . . .
H49B H -0.784259 0.014542 -1.163836 0.085 Uiso 1 1 calc R U . . .
C25 C -0.9724(15) -0.7082(12) -0.4786(12) 0.068(3) Uani 1 1 d . U . . .
H25 H -1.044207 -0.746086 -0.471116 0.082 Uiso 1 1 calc R U . . .
C13 C -0.1899(9) -0.9484(6) -0.3024(5) 0.072(4) Uani 1 1 d G . . . .
H13 H -0.150214 -1.001537 -0.246411 0.086 Uiso 1 1 calc R U . . .
C53 C -0.1945(8) -0.9619(5) -0.3921(6) 0.060(3) Uani 1 1 d G . . . .
H53 H -0.157806 -1.024202 -0.396142 0.072 Uiso 1 1 calc R U . . .
C27 C -0.2538(8) -0.8825(6) -0.4757(5) 0.046(2) Uani 1 1 d G . . . .
H27 H -0.256820 -0.891541 -0.535759 0.055 Uiso 1 1 calc R U . . .
C55 C -0.3086(7) -0.7894(5) -0.4697(5) 0.041(2) Uani 1 1 d G . . . .
C7 C -0.3040(9) -0.7758(6) -0.3800(6) 0.064(3) Uani 1 1 d G . . . .
H7 H -0.340652 -0.713550 -0.375916 0.077 Uiso 1 1 calc R U . . .
C57 C -0.2447(10) -0.8553(8) -0.2963(5) 0.075(4) Uani 1 1 d G . . . .
H57 H -0.241638 -0.846210 -0.236298 0.090 Uiso 1 1 calc R U . . .
C29 C -0.2486(7) -0.6274(6) -0.6929(5) 0.047(2) Uani 1 1 d G U . . .
C59 C -0.1942(8) -0.6937(5) -0.7393(6) 0.069(3) Uani 1 1 d G U . . .
H59 H -0.223317 -0.761000 -0.716385 0.083 Uiso 1 1 calc R U . . .
C15 C -0.0963(8) -0.6594(6) -0.8200(6) 0.080(3) Uani 1 1 d G U . . .
H15 H -0.059902 -0.703733 -0.851088 0.096 Uiso 1 1 calc R U . . .
C61 C -0.0528(7) -0.5588(7) -0.8544(5) 0.080(4) Uani 1 1 d G U . . .
H61 H 0.012715 -0.535807 -0.908351 0.096 Uiso 1 1 calc R U . . .
C31 C -0.1072(8) -0.4925(5) -0.8080(6) 0.076(3) Uani 1 1 d G U . . .
H31 H -0.078083 -0.425148 -0.830912 0.091 Uiso 1 1 calc R U . . .
C63 C -0.2051(7) -0.5268(5) -0.7273(6) 0.060(3) Uani 1 1 d G U . . .
H63 H -0.241498 -0.482414 -0.696209 0.072 Uiso 1 1 calc R U . . .
C2 C -0.2195(13) -0.2260(11) -0.6528(10) 0.060(3) Uani 1 1 d . . . . .
H2 H -0.180694 -0.189086 -0.719043 0.073 Uiso 1 1 calc R U . . .
F5 F -0.0319(14) -0.8595(11) -0.1187(9) 0.128(5) Uani 1 1 d . . . . .
C65 C -0.6703(7) -0.3367(6) -0.7852(5) 0.0406(15) Uani 1 1 d . U . . .
H65 H -0.694947 -0.269639 -0.779265 0.049 Uiso 1 1 calc R U . . .
C33 C -0.3654(9) -0.2994(8) -0.9582(7) 0.056(2) Uani 1 1 d D . . . .
H33 H -0.330386 -0.369085 -0.937864 0.067 Uiso 1 1 calc R U . . .
S3 S -0.3653(4) -0.5746(3) 0.0058(2) 0.0805(8) Uani 1 1 d . U . . .
C67 C -0.7362(10) -0.6750(7) -0.3187(7) 0.041(2) Uani 1 1 d . U . . .
H67 H -0.761735 -0.724733 -0.252910 0.049 Uiso 1 1 calc R U . . .
C17 C -0.4701(13) -0.5236(11) -0.0888(8) 0.0754(16) Uani 1 1 d . U . . .
H17 H -0.537504 -0.471476 -0.093431 0.090 Uiso 1 1 calc R U . . .
C69 C -0.6157(18) -0.8030(15) -0.0626(11) 0.096(3) Uani 1 1 d . U . . .
H69 H -0.542355 -0.844460 -0.072681 0.115 Uiso 1 1 calc R U . . .
C35 C -0.8320(13) -0.2552(11) -0.9189(8) 0.0794(17) Uani 1 1 d . U . . .
H35 H -0.863491 -0.202794 -0.896702 0.095 Uiso 1 1 calc R U . . .
O3 O -0.5280(8) -1.0344(6) 0.2395(6) 0.0472(17) Uani 1 1 d . . . . .
H3A H -0.467338 -1.015441 0.190606 0.071 Uiso 1 1 d R U . . .
H3B H -0.507999 -1.096741 0.283566 0.071 Uiso 1 1 d R U . . .
O4 O -0.3202(10) -0.9483(8) -0.7117(8) 0.064(2) Uani 1 1 d G . . . .
H4A H -0.394850 -0.948582 -0.678539 0.095 Uiso 1 1 d G U . . .
H4B H -0.330622 -0.935117 -0.773780 0.095 Uiso 1 1 d G U . . .

loop_
_atom_site_aniso_label
_atom_site_aniso_U_11
_atom_site_aniso_U_22
_atom_site_aniso_U_33
_atom_site_aniso_U_23
_atom_site_aniso_U_13
_atom_site_aniso_U_12
Dy1 0.03458(14) 0.03274(14) 0.02966(14) -0.01269(10) -0.00384(9) -0.00176(9)
Si00 0.0307(14) 0.0333(14) 0.0315(13) -0.0122(11) 0.0008(10) -0.0016(11)
S1 0.131(4) 0.182(5) 0.082(3) -0.038(3) 0.024(3) -0.056(4)
P1 0.0867(16) 0.089(3) 0.0497(12) -0.0219(14) -0.0194(11) -0.0049(17)
Si05 0.0342(14) 0.0370(16) 0.0379(15) -0.0189(12) -0.0037(11) -0.0004(11)
O2 0.045(5) 0.046(5) 0.061(5) -0.026(4) -0.013(4) -0.002(4)
Cl1 0.111(3) 0.075(2) 0.084(2) -0.0234(18) -0.015(2) -0.0090(19)
S4 0.100(2) 0.100(2) 0.0604(15) -0.0073(14) -0.0265(14) -0.0275(17)
Cl2 0.113(3) 0.111(3) 0.143(5) -0.067(3) -0.022(3) -0.012(3)
C1 0.037(5) 0.067(6) 0.039(5) -0.022(4) 0.002(4) -0.001(4)
C4 0.052(5) 0.099(8) 0.061(6) -0.045(5) 0.012(4) -0.017(5)
C6 0.090(8) 0.127(11) 0.076(7) -0.057(7) 0.020(6) -0.010(7)
C8 0.068(6) 0.111(9) 0.075(7) -0.019(6) 0.018(5) -0.024(7)
C10 0.066(6) 0.068(7) 0.104(8) -0.010(6) -0.008(6) -0.017(5)
C12 0.057(6) 0.059(6) 0.083(7) -0.021(5) 0.002(5) -0.010(5)
F1 0.088(6) 0.125(7) 0.088(6) -0.043(5) -0.027(5) 0.021(5)
N1 0.040(5) 0.036(4) 0.036(4) -0.010(4) -0.004(4) -0.006(4)
C18 0.050(5) 0.039(5) 0.032(4) -0.005(4) -0.004(3) -0.008(4)
C20 0.087(3) 0.090(3) 0.048(2) -0.015(2) -0.030(2) -0.035(2)
N4 0.037(4) 0.045(4) 0.031(3) -0.010(3) -0.007(3) -0.007(3)
N6 0.034(4) 0.043(5) 0.032(4) -0.017(4) -0.006(4) -0.006(4)
F4 0.142(10) 0.117(8) 0.085(7) -0.003(6) -0.025(6) -0.013(7)
C22 0.088(8) 0.059(6) 0.038(5) -0.014(5) 0.004(5) -0.017(5)
C24 0.032(4) 0.046(5) 0.033(4) -0.009(4) -0.010(4) 0.000(4)
C26 0.044(5) 0.043(5) 0.040(5) -0.010(4) -0.008(4) -0.011(4)
N3 0.042(4) 0.032(4) 0.027(3) -0.012(3) -0.003(3) -0.003(3)
C28 0.080(3) 0.084(3) 0.039(3) -0.011(2) -0.023(2) -0.033(3)
C30 0.055(5) 0.046(5) 0.051(5) -0.010(4) -0.007(4) -0.020(4)
S2 0.084(2) 0.119(3) 0.0449(15) -0.0261(17) 0.0158(14) -0.037(2)
F6 0.129(7) 0.100(6) 0.089(5) -0.056(5) -0.033(5) 0.010(5)
N2 0.043(4) 0.043(4) 0.030(3) -0.011(3) -0.005(3) -0.005(3)
N5 0.042(4) 0.035(4) 0.032(3) -0.015(3) -0.006(3) 0.001(3)
C34 0.083(3) 0.086(3) 0.044(3) -0.012(2) -0.025(2) -0.031(3)
C36 0.049(6) 0.067(7) 0.029(4) -0.008(4) -0.011(4) -0.017(5)
F3 0.180(11) 0.139(9) 0.115(7) -0.092(7) -0.030(7) -0.002(8)
C38 0.056(7) 0.078(9) 0.051(6) -0.006(6) -0.012(5) -0.030(6)
C40 0.0829(18) 0.0850(19) 0.0731(18) -0.0305(12) -0.0119(13) -0.0106(13)
C42 0.056(6) 0.059(6) 0.043(5) -0.005(5) -0.021(4) -0.023(5)
O1 0.037(4) 0.038(4) 0.044(4) -0.024(3) 0.004(3) 0.004(3)
C44 0.082(3) 0.083(3) 0.060(2) -0.033(2) -0.015(2) -0.018(2)
F2 0.083(6) 0.156(10) 0.096(6) -0.055(6) -0.026(5) 0.012(6)
C46 0.047(5) 0.049(5) 0.042(5) -0.015(4) -0.014(4) -0.008(4)
C48 0.046(4) 0.040(4) 0.030(3) -0.014(3) -0.002(3) -0.008(3)
C50 0.094(6) 0.129(7) 0.041(4) -0.031(5) 0.009(4) -0.055(6)
C52 0.040(3) 0.040(4) 0.036(3) -0.016(3) -0.004(3) 0.001(3)
C54 0.043(4) 0.045(4) 0.035(4) -0.016(3) -0.006(3) 0.001(3)
C56 0.080(3) 0.084(3) 0.049(2) -0.028(2) -0.016(2) -0.022(3)
C58 0.038(5) 0.057(6) 0.038(4) -0.017(4) -0.012(4) -0.004(4)
C62 0.046(5) 0.039(5) 0.038(5) -0.011(4) -0.003(4) -0.011(4)
C64 0.058(6) 0.067(6) 0.043(5) -0.009(4) -0.019(4) -0.018(5)
C66 0.097(5) 0.126(6) 0.040(4) -0.017(4) 0.014(4) -0.069(5)
C68 0.046(5) 0.072(6) 0.019(3) -0.006(4) -0.005(3) -0.027(4)
C70 0.063(7) 0.085(9) 0.065(7) -0.029(6) 0.002(5) -0.038(7)
C71 0.057(6) 0.059(6) 0.031(4) -0.016(4) 0.000(4) -0.020(5)
C9 0.034(4) 0.035(5) 0.053(5) -0.022(4) 0.000(4) 0.000(3)
C37 0.074(6) 0.051(6) 0.046(5) -0.023(4) -0.017(5) -0.009(5)
C19 0.076(7) 0.059(7) 0.064(6) -0.022(5) -0.036(5) -0.005(5)
C39 0.058(6) 0.074(8) 0.074(7) -0.035(6) -0.028(5) -0.009(5)
C5 0.075(7) 0.060(6) 0.069(8) -0.008(6) 0.007(6) -0.036(5)
C41 0.060(7) 0.064(7) 0.067(6) -0.017(5) -0.008(5) -0.019(5)
C21 0.042(4) 0.051(6) 0.032(4) -0.023(4) -0.010(3) 0.005(4)
C43 0.063(5) 0.051(6) 0.046(5) -0.009(4) -0.015(4) -0.014(4)
C11 0.100(9) 0.090(10) 0.053(6) -0.020(6) -0.028(6) -0.026(8)
C45 0.083(7) 0.085(8) 0.082(7) -0.031(6) -0.020(6) -0.032(6)
C23 0.090(10) 0.079(9) 0.078(7) -0.013(7) -0.017(7) -0.040(8)
C47 0.104(6) 0.151(7) 0.057(5) -0.035(5) 0.017(5) -0.051(6)
C3 0.063(6) 0.056(6) 0.072(6) -0.031(5) -0.011(5) 0.003(5)
C16 0.030(4) 0.046(6) 0.037(5) -0.019(4) -0.009(4) 0.002(4)
C14 0.065(8) 0.053(6) 0.049(6) -0.026(5) 0.001(5) 0.010(5)
C60 0.088(10) 0.080(9) 0.039(6) -0.015(6) -0.011(6) -0.003(7)
C51 0.061(7) 0.049(6) 0.067(7) 0.002(5) -0.018(6) 0.000(5)
C32 0.060(6) 0.056(7) 0.096(9) -0.024(6) -0.022(6) 0.009(5)
C49 0.073(6) 0.062(6) 0.071(6) -0.021(5) -0.006(5) -0.006(5)
C25 0.064(6) 0.065(6) 0.069(7) -0.010(5) -0.026(5) -0.033(5)
C13 0.058(7) 0.084(9) 0.043(5) 0.007(5) -0.013(5) -0.012(6)
C53 0.065(6) 0.038(5) 0.064(6) -0.008(4) -0.020(5) 0.004(4)
C27 0.049(5) 0.040(5) 0.048(4) -0.017(4) -0.017(4) 0.002(4)
C55 0.040(5) 0.032(5) 0.043(5) -0.010(4) 0.002(4) -0.009(4)
C7 0.070(8) 0.083(8) 0.035(6) -0.021(6) -0.011(5) 0.001(6)
C57 0.080(9) 0.094(9) 0.039(6) -0.017(6) -0.011(6) 0.000(7)
C29 0.040(5) 0.045(4) 0.044(5) -0.006(4) -0.007(4) -0.003(3)
C59 0.070(6) 0.073(6) 0.062(6) -0.032(5) 0.017(5) -0.008(5)
C15 0.074(6) 0.096(8) 0.064(6) -0.036(6) 0.016(5) 0.003(6)
C61 0.064(6) 0.092(8) 0.061(6) -0.011(6) 0.005(5) -0.010(6)
C31 0.064(6) 0.066(6) 0.073(7) -0.004(5) -0.004(5) -0.011(5)
C63 0.044(5) 0.040(5) 0.073(6) -0.003(4) -0.001(4) -0.008(4)
C2 0.060(6) 0.064(7) 0.045(5) -0.004(5) -0.009(5) -0.028(5)
F5 0.166(11) 0.121(9) 0.067(6) 0.004(5) -0.012(6) -0.060(8)
C65 0.0416(19) 0.0407(19) 0.0392(19) -0.0166(13) -0.0036(13) -0.0029(13)
C33 0.049(4) 0.072(6) 0.041(5) -0.017(4) 0.005(4) -0.014(4)
S3 0.0918(16) 0.1027(18) 0.0474(13) -0.0242(13) -0.0217(12) -0.0207(14)
C67 0.053(5) 0.029(4) 0.033(4) -0.004(3) -0.006(3) -0.009(4)
C17 0.087(3) 0.093(3) 0.048(2) -0.024(2) -0.017(2) -0.020(2)
C69 0.107(6) 0.126(7) 0.049(5) -0.022(5) 0.004(5) -0.054(5)
C35 0.088(3) 0.090(3) 0.050(2) -0.009(2) -0.025(2) -0.029(3)
O3 0.064(4) 0.042(4) 0.042(3) -0.019(3) -0.011(3) -0.016(3)
O4 0.079(5) 0.065(5) 0.076(5) -0.051(4) -0.018(4) -0.020(4)

loop_
_atom_type_symbol
_atom_type_description
_atom_type_scat_dispersion_real
_atom_type_scat_dispersion_imag
_atom_type_scat_source
C C 0.0033 0.0016 'International Tables Vol C Tables 4.2.6.8 and 6.1.1.4'
H H 0.0000 0.0000 'International Tables Vol C Tables 4.2.6.8 and 6.1.1.4'
Cl Cl 0.1484 0.1585 'International Tables Vol C Tables 4.2.6.8 and 6.1.1.4'
Dy Dy -0.1892 4.4098 'International Tables Vol C Tables 4.2.6.8 and 6.1.1.4'
F F 0.0171 0.0103 'International Tables Vol C Tables 4.2.6.8 and 6.1.1.4'
N N 0.0061 0.0033 'International Tables Vol C Tables 4.2.6.8 and 6.1.1.4'
O O 0.0106 0.0060 'International Tables Vol C Tables 4.2.6.8 and 6.1.1.4'
P P 0.1023 0.0942 'International Tables Vol C Tables 4.2.6.8 and 6.1.1.4'
S S 0.1246 0.1234 'International Tables Vol C Tables 4.2.6.8 and 6.1.1.4'
Si Si 0.0817 0.0704 'International Tables Vol C Tables 4.2.6.8 and 6.1.1.4'

loop_
_geom_angle_atom_site_label_1
_geom_angle_atom_site_label_2
_geom_angle_atom_site_label_3
_geom_angle
_geom_angle_site_symmetry_1
_geom_angle_site_symmetry_3
_geom_angle_publ_flag
O2 Dy1 N1 92.1(3) . . ?
O2 Dy1 N4 87.3(3) . . ?
O2 Dy1 N6 88.5(3) . . ?
O2 Dy1 N3 98.5(3) . . ?
O2 Dy1 N2 82.3(3) . . ?
O2 Dy1 N5 92.2(3) . . ?
O2 Dy1 O1 179.4(4) . . ?
N1 Dy1 N4 60.4(3) . . ?
N1 Dy1 N3 118.7(3) . . ?
N1 Dy1 N2 120.0(3) . . ?
N1 Dy1 N5 60.1(3) . . ?
N6 Dy1 N1 179.2(4) . . ?
N6 Dy1 N4 119.2(3) . . ?
N6 Dy1 N3 60.7(2) . . ?
N6 Dy1 N2 60.6(3) . . ?
N6 Dy1 N5 120.3(3) . . ?
N3 Dy1 N4 60.1(2) . . ?
N2 Dy1 N4 169.6(2) . . ?
N2 Dy1 N3 121.2(2) . . ?
N2 Dy1 N5 60.4(2) . . ?
N5 Dy1 N4 120.4(2) . . ?
N5 Dy1 N3 169.36(18) . . ?
O1 Dy1 N1 87.9(3) . . ?
O1 Dy1 N4 92.2(3) . . ?
O1 Dy1 N6 91.5(3) . . ?
O1 Dy1 N3 81.0(3) . . ?
O1 Dy1 N2 98.2(3) . . ?
O1 Dy1 N5 88.4(3) . . ?
O1 Si00 C21 112.1(5) . . ?
O1 Si00 C55 109.7(4) . . ?
O1 Si00 C29 110.7(4) . . ?
C21 Si00 C29 106.9(4) . . ?
C55 Si00 C21 109.8(4) . . ?
C55 Si00 C29 107.6(4) . . ?
C47 S1 C66 95.7(10) . . ?
F1 P1 F4 86.3(8) . . ?
F1 P1 F6 88.9(6) . . ?
F1 P1 F2 175.7(9) . . ?
F1 P1 F5 93.4(8) . . ?
F4 P1 F6 91.4(8) . . ?
F4 P1 F2 89.6(8) . . ?
F4 P1 F5 178.0(11) . . ?
F6 P1 F2 89.8(6) . . ?
F3 P1 F1 91.2(7) . . ?
F3 P1 F4 89.6(9) . . ?
F3 P1 F6 179.0(10) . . ?
F3 P1 F2 90.1(8) . . ?
F3 P1 F5 88.4(8) . . ?
F5 P1 F6 90.6(7) . . ?
F5 P1 F2 90.7(8) . . ?
O2 Si05 C1 109.1(4) . . ?
O2 Si05 C9 111.7(4) . . ?
O2 Si05 C16 109.7(4) . . ?
C1 Si05 C9 108.8(4) . . ?
C1 Si05 C16 109.5(4) . . ?
C9 Si05 C16 108.0(4) . . ?
Si05 O2 Dy1 164.5(5) . . ?
C20 S4 C35 97.6(7) . . ?
C4 C1 Si05 121.3(4) . . ?
C4 C1 C12 120.0 . . ?
C12 C1 Si05 118.7(4) . . ?
C1 C4 H4 120.0 . . ?
C1 C4 C6 120.0 . . ?
C6 C4 H4 120.0 . . ?
C4 C6 H6 120.0 . . ?
C8 C6 C4 120.0 . . ?
C8 C6 H6 120.0 . . ?
C6 C8 H8 120.0 . . ?
C10 C8 C6 120.0 . . ?
C10 C8 H8 120.0 . . ?
C8 C10 H10 120.0 . . ?
C8 C10 C12 120.0 . . ?
C12 C10 H10 120.0 . . ?
C1 C12 H12 120.0 . . ?
C10 C12 C1 120.0 . . ?
C10 C12 H12 120.0 . . ?
C26 N1 Dy1 121.9(8) . . ?
C26 N1 C46 117.0(11) . . ?
C46 N1 Dy1 121.0(8) . . ?
N3 C18 H18 119.5 . . ?
N3 C18 C62 121.0(9) . . ?
C62 C18 H18 119.5 . . ?
S4 C20 H20 127.5 . . ?
C34 C20 S4 105.1(10) . . ?
C34 C20 H20 127.5 . . ?
C36 N4 Dy1 120.6(7) . . ?
C36 N4 C65 119.4(8) . . ?
C65 N4 Dy1 119.6(5) . . ?
C24 N6 Dy1 122.3(8) . . ?
C24 N6 C62 115.7(10) . . ?
C62 N6 Dy1 121.9(7) . . ?
C68 C22 H22 122.6 . . ?
C68 C22 C5 114.8(11) . . ?
C5 C22 H22 122.6 . . ?
N6 C24 C42 122.3(11) . . ?
N6 C24 C58 114.8(10) . . ?
C42 C24 C58 122.9(10) . . ?
N1 C26 C30 123.8(11) . . ?
N1 C26 C67 116.4(10) . . ?
C30 C26 C67 119.9(10) . . ?
C18 N3 Dy1 121.0(6) . . ?
C18 N3 C48 119.1(8) . . ?
C48 N3 Dy1 119.6(5) . . ?
C34 C28 C65 126.4(11) . . ?
C35 C28 C34 113.2(10) . . ?
C35 C28 C65 120.4(11) . . ?
C26 C30 H30 120.8 . . ?
C25 C30 C26 118.3(12) . . ?
C25 C30 H30 120.8 . . ?
C33 S2 C5 94.4(6) . . ?
C52 N2 Dy1 121.2(5) . . ?
C58 N2 Dy1 120.0(7) . . ?
C58 N2 C52 117.6(8) . . ?
C54 N5 Dy1 122.3(5) . . ?
C67 N5 Dy1 121.6(6) . . ?
C67 N5 C54 116.1(8) . . ?
C20 C34 H34 123.5 . . ?
C28 C34 C20 113.0(12) . . ?
C28 C34 H34 123.5 . . ?
N4 C36 H36 119.6 . . ?
N4 C36 C46 120.8(10) . . ?
C46 C36 H36 119.6 . . ?
C42 C38 H38 121.3 . . ?
C42 C38 C2 117.4(13) . . ?
C2 C38 H38 121.3 . . ?
C44 C40 H40 123.4 . . ?
C44 C40 S3 113.2(11) . . ?
S3 C40 H40 123.4 . . ?
C24 C42 H42 119.1 . . ?
C38 C42 C24 121.9(12) . . ?
C38 C42 H42 119.1 . . ?
Si00 O1 Dy1 162.8(5) . . ?
C40 C44 H44 124.6 . . ?
C40 C44 C56 110.8(12) . . ?
C56 C44 H44 124.6 . . ?
N1 C46 C36 116.6(11) . . ?
N1 C46 C64 123.9(12) . . ?
C64 C46 C36 119.4(11) . . ?
N3 C48 H48 108.2 . . ?
N3 C48 C68 114.3(6) . . ?
N3 C48 C65 106.4(6) . . ?
C68 C48 H48 108.2 . . ?
C68 C48 C65 111.4(7) . . ?
C65 C48 H48 108.2 . . ?
C47 C50 C54 123.2(17) . . ?
C47 C50 C69 112.2(15) . . ?
C69 C50 C54 124.5(16) . . ?
N2 C52 H52 107.2 . . ?
N2 C52 C54 108.5(6) . . ?
N2 C52 C56 116.3(7) . . ?
C54 C52 H52 107.2 . . ?
C54 C52 C56 110.1(7) . . ?
C56 C52 H52 107.2 . . ?
N5 C54 C50 114.9(8) . . ?
N5 C54 C52 108.7(6) . . ?
N5 C54 H54 108.0 . . ?
C50 C54 H54 108.0 . . ?
C52 C54 C50 109.1(9) . . ?
C52 C54 H54 108.0 . . ?
C44 C56 C52 123.8(10) . . ?
C17 C56 C44 112.3(11) . . ?
C17 C56 C52 123.8(11) . . ?
C24 C58 H58 119.0 . . ?
N2 C58 C24 122.0(10) . . ?
N2 C58 H58 119.0 . . ?
N6 C62 C18 115.2(10) . . ?
N6 C62 C2 125.1(11) . . ?
C2 C62 C18 119.6(11) . . ?
C46 C64 H64 121.2 . . ?
C46 C64 C25 117.7(12) . . ?
C25 C64 H64 121.2 . . ?
S1 C66 H66 128.6 . . ?
C69 C66 S1 102.8(13) . . ?
C69 C66 H66 128.6 . . ?
C22 C68 C48 130.3(10) . . ?
C33 C68 C22 111.3(9) . . ?
C33 C68 C48 118.0(9) . . ?
C71 C70 H70 120.0 . . ?
C71 C70 C39 120.0 . . ?
C39 C70 H70 120.0 . . ?
C70 C71 H71 120.0 . . ?
C70 C71 C9 120.0 . . ?
C9 C71 H71 120.0 . . ?
C71 C9 Si05 119.1(4) . . ?
C71 C9 C37 120.0 . . ?
C37 C9 Si05 120.8(4) . . ?
C9 C37 H37 120.0 . . ?
C19 C37 C9 120.0 . . ?
C19 C37 H37 120.0 . . ?
C37 C19 H19 120.0 . . ?
C37 C19 C39 120.0 . . ?
C39 C19 H19 120.0 . . ?
C70 C39 H39 120.0 . . ?
C19 C39 C70 120.0 . . ?
C19 C39 H39 120.0 . . ?
C22 C5 S2 107.5(9) . . ?
C22 C5 H5 126.3 . . ?
S2 C5 H5 126.3 . . ?
C21 C41 H41 120.0 . . ?
C21 C41 C23 120.0 . . ?
C23 C41 H41 120.0 . . ?
C41 C21 Si00 120.9(5) . . ?
C41 C21 C43 120.0 . . ?
C43 C21 Si00 119.1(5) . . ?
C21 C43 H43 120.0 . . ?
C11 C43 C21 120.0 . . ?
C11 C43 H43 120.0 . . ?
C43 C11 H11 120.0 . . ?
C45 C11 C43 120.0 . . ?
C45 C11 H11 120.0 . . ?
C11 C45 H45 120.0 . . ?
C11 C45 C23 120.0 . . ?
C23 C45 H45 120.0 . . ?
C41 C23 H23 120.0 . . ?
C45 C23 C41 120.0 . . ?
C45 C23 H23 120.0 . . ?
S1 C47 H47 122.7 . . ?
C50 C47 S1 114.6(16) . . ?
C50 C47 H47 122.7 . . ?
C16 C3 H3 120.0 . . ?
C16 C3 C32 120.0 . . ?
C32 C3 H3 120.0 . . ?
C3 C16 Si05 120.8(4) . . ?
C3 C16 C14 120.0 . . ?
C14 C16 Si05 119.1(4) . . ?
C16 C14 H14 120.0 . . ?
C60 C14 C16 120.0 . . ?
C60 C14 H14 120.0 . . ?
C14 C60 H60 120.0 . . ?
C14 C60 C51 120.0 . . ?
C51 C60 H60 120.0 . . ?
C60 C51 H51 120.0 . . ?
C32 C51 C60 120.0 . . ?
C32 C51 H51 120.0 . . ?
C3 C32 H32 120.0 . . ?
C51 C32 C3 120.0 . . ?
C51 C32 H32 120.0 . . ?
Cl1 C49 H49A 108.1 . . ?
Cl1 C49 H49B 108.1 . . ?
Cl2 C49 Cl1 116.8(7) . . ?
Cl2 C49 H49A 108.1 . . ?
Cl2 C49 H49B 108.1 . . ?
H49A C49 H49B 107.3 . . ?
C30 C25 C64 118.8(12) . . ?
C30 C25 H25 120.6 . . ?
C64 C25 H25 120.6 . . ?
C53 C13 H13 120.0 . . ?
C53 C13 C57 120.0 . . ?
C57 C13 H13 120.0 . . ?
C13 C53 H53 120.0 . . ?
C27 C53 C13 120.0 . . ?
C27 C53 H53 120.0 . . ?
C53 C27 H27 120.0 . . ?
C55 C27 C53 120.0 . . ?
C55 C27 H27 120.0 . . ?
C27 C55 Si00 122.4(4) . . ?
C27 C55 C7 120.0 . . ?
C7 C55 Si00 117.5(4) . . ?
C55 C7 H7 120.0 . . ?
C57 C7 C55 120.0 . . ?
C57 C7 H7 120.0 . . ?
C13 C57 H57 120.0 . . ?
C7 C57 C13 120.0 . . ?
C7 C57 H57 120.0 . . ?
C59 C29 Si00 119.4(4) . . ?
C59 C29 C63 120.0 . . ?
C63 C29 Si00 120.6(4) . . ?
C29 C59 H59 120.0 . . ?
C15 C59 C29 120.0 . . ?
C15 C59 H59 120.0 . . ?
C59 C15 H15 120.0 . . ?
C59 C15 C61 120.0 . . ?
C61 C15 H15 120.0 . . ?
C15 C61 H61 120.0 . . ?
C15 C61 C31 120.0 . . ?
C31 C61 H61 120.0 . . ?
C61 C31 H31 120.0 . . ?
C63 C31 C61 120.0 . . ?
C63 C31 H31 120.0 . . ?
C29 C63 H63 120.0 . . ?
C31 C63 C29 120.0 . . ?
C31 C63 H63 120.0 . . ?
C38 C2 H2 121.5 . . ?
C62 C2 C38 116.9(12) . . ?
C62 C2 H2 121.5 . . ?
N4 C65 C28 114.7(7) . . ?
N4 C65 C48 105.5(6) . . ?
N4 C65 H65 108.0 . . ?
C28 C65 C48 112.5(7) . . ?
C28 C65 H65 108.0 . . ?
C48 C65 H65 108.0 . . ?
S2 C33 H33 124.0 . . ?
C68 C33 S2 112.0(8) . . ?
C68 C33 H33 124.0 . . ?
C40 S3 C17 91.9(7) . . ?
C26 C67 H67 120.1 . . ?
N5 C67 C26 119.9(9) . . ?
N5 C67 H67 120.1 . . ?
C56 C17 S3 111.8(11) . . ?
C56 C17 H17 124.1 . . ?
S3 C17 H17 124.1 . . ?
C50 C69 C66 114.7(18) . . ?
C50 C69 H69 122.6 . . ?
C66 C69 H69 122.6 . . ?
S4 C35 H35 124.5 . . ?
C28 C35 S4 111.1(11) . . ?
C28 C35 H35 124.5 . . ?
H3A O3 H3B 109.5 . . ?
H4A O4 H4B 109.5 . . ?

loop_
_geom_bond_atom_site_label_1
_geom_bond_atom_site_label_2
_geom_bond_distance
_geom_bond_site_symmetry_2
_geom_bond_publ_flag
Dy1 O2 2.075(9) . ?
Dy1 N1 2.674(10) . ?
Dy1 N4 2.727(8) . ?
Dy1 N6 2.649(10) . ?
Dy1 N3 2.689(7) . ?
Dy1 N2 2.678(8) . ?
Dy1 N5 2.689(8) . ?
Dy1 O1 2.152(7) . ?
Si00 O1 1.555(8) . ?
Si00 C21 1.897(7) . ?
Si00 C55 1.880(6) . ?
Si00 C29 1.924(6) . ?
S1 C66 1.76(2) . ?
S1 C47 1.671(16) . ?
P1 F1 1.560(12) . ?
P1 F4 1.565(14) . ?
P1 F6 1.594(10) . ?
P1 F3 1.540(11) . ?
P1 F2 1.638(12) . ?
P1 F5 1.584(12) . ?
Si05 O2 1.643(10) . ?
Si05 C1 1.878(6) . ?
Si05 C9 1.896(6) . ?
Si05 C16 1.899(7) . ?
Cl1 C49 1.740(12) . ?
S4 C20 1.671(15) . ?
S4 C35 1.708(12) . ?
Cl2 C49 1.653(12) . ?
C1 C4 1.3900 . ?
C1 C12 1.3900 . ?
C4 H4 0.9300 . ?
C4 C6 1.3900 . ?
C6 H6 0.9300 . ?
C6 C8 1.3900 . ?
C8 H8 0.9300 . ?
C8 C10 1.3900 . ?
C10 H10 0.9300 . ?
C10 C12 1.3900 . ?
C12 H12 0.9300 . ?
N1 C26 1.318(15) . ?
N1 C46 1.365(15) . ?
C18 H18 0.9300 . ?
C18 N3 1.233(13) . ?
C18 C62 1.487(15) . ?
C20 H20 0.9300 . ?
C20 C34 1.548(13) . ?
N4 C36 1.258(14) . ?
N4 C65 1.492(11) . ?
N6 C24 1.330(15) . ?
N6 C62 1.334(15) . ?
C22 H22 0.9300 . ?
C22 C68 1.397(15) . ?
C22 C5 1.446(16) . ?
C24 C42 1.390(17) . ?
C24 C58 1.460(16) . ?
C26 C30 1.399(17) . ?
C26 C67 1.470(15) . ?
N3 C48 1.478(10) . ?
C28 C34 1.390(18) . ?
C28 C65 1.503(11) . ?
C28 C35 1.375(18) . ?
C30 H30 0.9300 . ?
C30 C25 1.389(19) . ?
S2 C5 1.710(14) . ?
S2 C33 1.709(10) . ?
N2 C52 1.492(11) . ?
N2 C58 1.259(14) . ?
N5 C54 1.484(10) . ?
N5 C67 1.263(12) . ?
C34 H34 0.9300 . ?
C36 H36 0.9300 . ?
C36 C46 1.455(16) . ?
C38 H38 0.9300 . ?
C38 C42 1.314(18) . ?
C38 C2 1.41(2) . ?
C40 H40 0.9300 . ?
C40 C44 1.347(18) . ?
C40 S3 1.681(15) . ?
C42 H42 0.9300 . ?
C44 H44 0.9300 . ?
C44 C56 1.436(18) . ?
C46 C64 1.375(18) . ?
C48 H48 0.9800 . ?
C48 C68 1.515(11) . ?
C48 C65 1.527(10) . ?
C50 C54 1.527(16) . ?
C50 C47 1.34(3) . ?
C50 C69 1.40(2) . ?
C52 H52 0.9800 . ?
C52 C54 1.509(11) . ?
C52 C56 1.512(13) . ?
C54 H54 0.9800 . ?
C56 C17 1.351(17) . ?
C58 H58 0.9300 . ?
C62 C2 1.376(17) . ?
C64 H64 0.9300 . ?
C64 C25 1.40(2) . ?
C66 H66 0.9300 . ?
C66 C69 1.53(2) . ?
C68 C33 1.385(14) . ?
C70 H70 0.9300 . ?
C70 C71 1.3900 . ?
C70 C39 1.3900 . ?
C71 H71 0.9300 . ?
C71 C9 1.3900 . ?
C9 C37 1.3900 . ?
C37 H37 0.9300 . ?
C37 C19 1.3900 . ?
C19 H19 0.9300 . ?
C19 C39 1.3900 . ?
C39 H39 0.9300 . ?
C5 H5 0.9300 . ?
C41 H41 0.9300 . ?
C41 C21 1.3900 . ?
C41 C23 1.3900 . ?
C21 C43 1.3900 . ?
C43 H43 0.9300 . ?
C43 C11 1.3900 . ?
C11 H11 0.9300 . ?
C11 C45 1.3900 . ?
C45 H45 0.9300 . ?
C45 C23 1.3900 . ?
C23 H23 0.9300 . ?
C47 H47 0.9300 . ?
C3 H3 0.9300 . ?
C3 C16 1.3900 . ?
C3 C32 1.3900 . ?
C16 C14 1.3900 . ?
C14 H14 0.9300 . ?
C14 C60 1.3900 . ?
C60 H60 0.9300 . ?
C60 C51 1.3900 . ?
C51 H51 0.9300 . ?
C51 C32 1.3900 . ?
C32 H32 0.9300 . ?
C49 H49A 0.9700 . ?
C49 H49B 0.9700 . ?
C25 H25 0.9300 . ?
C13 H13 0.9300 . ?
C13 C53 1.3900 . ?
C13 C57 1.3900 . ?
C53 H53 0.9300 . ?
C53 C27 1.3900 . ?
C27 H27 0.9300 . ?
C27 C55 1.3900 . ?
C55 C7 1.3900 . ?
C7 H7 0.9300 . ?
C7 C57 1.3900 . ?
C57 H57 0.9300 . ?
C29 C59 1.3900 . ?
C29 C63 1.3900 . ?
C59 H59 0.9300 . ?
C59 C15 1.3900 . ?
C15 H15 0.9300 . ?
C15 C61 1.3900 . ?
C61 H61 0.9300 . ?
C61 C31 1.3900 . ?
C31 H31 0.9300 . ?
C31 C63 1.3900 . ?
C63 H63 0.9300 . ?
C2 H2 0.9300 . ?
C65 H65 0.9800 . ?
C33 H33 0.9300 . ?
S3 C17 1.696(12) . ?
C67 H67 0.9300 . ?
C17 H17 0.9300 . ?
C69 H69 0.9300 . ?
C35 H35 0.9300 . ?
O3 H3A 0.8500 . ?
O3 H3B 0.8500 . ?
O4 H4A 0.8498 . ?
O4 H4B 0.8497 . ?

loop_
_geom_torsion_atom_site_label_1
_geom_torsion_atom_site_label_2
_geom_torsion_atom_site_label_3
_geom_torsion_atom_site_label_4
_geom_torsion
_geom_torsion_site_symmetry_1
_geom_torsion_site_symmetry_2
_geom_torsion_site_symmetry_3
_geom_torsion_site_symmetry_4
_geom_torsion_publ_flag
Dy1 N1 C26 C30 -177.0(10) . . . . ?
Dy1 N1 C26 C67 2.6(16) . . . . ?
Dy1 N1 C46 C36 -3.9(16) . . . . ?
Dy1 N1 C46 C64 174.3(12) . . . . ?
Dy1 N4 C36 C46 7.8(16) . . . . ?
Dy1 N4 C65 C28 169.0(7) . . . . ?
Dy1 N4 C65 C48 44.7(7) . . . . ?
Dy1 N6 C24 C42 -175.6(10) . . . . ?
Dy1 N6 C24 C58 4.5(14) . . . . ?
Dy1 N6 C62 C18 -5.3(15) . . . . ?
Dy1 N6 C62 C2 179.1(11) . . . . ?
Dy1 N3 C48 C68 173.1(6) . . . . ?
Dy1 N3 C48 C65 49.6(7) . . . . ?
Dy1 N2 C52 C54 42.0(8) . . . . ?
Dy1 N2 C52 C56 166.7(7) . . . . ?
Dy1 N2 C58 C24 -4.8(14) . . . . ?
Dy1 N5 C54 C50 158.5(9) . . . . ?
Dy1 N5 C54 C52 36.0(8) . . . . ?
Dy1 N5 C67 C26 3.1(13) . . . . ?
Si00 C21 C43 C11 -178.4(7) . . . . ?
Si00 C55 C7 C57 -177.5(6) . . . . ?
Si00 C29 C59 C15 179.9(6) . . . . ?
Si00 C29 C63 C31 -179.9(6) . . . . ?
S1 C66 C69 C50 0.0(16) . . . . ?
Si05 C1 C4 C6 179.3(7) . . . . ?
Si05 C1 C12 C10 -179.3(7) . . . . ?
Si05 C9 C37 C19 175.7(6) . . . . ?
Si05 C16 C14 C60 176.5(6) . . . . ?
O2 Si05 C1 C4 169.8(6) . . . . ?
O2 Si05 C1 C12 -10.9(6) . . . . ?
O2 Si05 C9 C71 80.2(6) . . . . ?
O2 Si05 C9 C37 -95.5(6) . . . . ?
O2 Si05 C16 C3 -179.6(5) . . . . ?
O2 Si05 C16 C14 3.9(6) . . . . ?
S4 C20 C34 C28 -2.6(12) . . . . ?
C1 Si05 O2 Dy1 -98(2) . . . . ?
C1 Si05 C9 C71 -159.3(5) . . . . ?
C1 Si05 C9 C37 24.9(6) . . . . ?
C1 Si05 C16 C3 60.7(6) . . . . ?
C1 Si05 C16 C14 -115.8(5) . . . . ?
C1 C4 C6 C8 0.0 . . . . ?
C4 C1 C12 C10 0.0 . . . . ?
C4 C6 C8 C10 0.0 . . . . ?
C6 C8 C10 C12 0.0 . . . . ?
C8 C10 C12 C1 0.0 . . . . ?
C12 C1 C4 C6 0.0 . . . . ?
N1 C26 C30 C25 -2(2) . . . . ?
N1 C26 C67 N5 -3.8(17) . . . . ?
N1 C46 C64 C25 7(2) . . . . ?
C18 N3 C48 C68 -12.3(12) . . . . ?
C18 N3 C48 C65 -135.8(8) . . . . ?
C18 C62 C2 C38 175.8(13) . . . . ?
C20 S4 C35 C28 -1.9(10) . . . . ?
N4 C36 C46 N1 -2.7(19) . . . . ?
N4 C36 C46 C64 179.1(13) . . . . ?
N6 C24 C42 C38 3(2) . . . . ?
N6 C24 C58 N2 0.3(17) . . . . ?
N6 C62 C2 C38 -9(2) . . . . ?
C22 C68 C33 S2 -1.3(11) . . . . ?
C24 N6 C62 C18 179.2(10) . . . . ?
C24 N6 C62 C2 3.6(19) . . . . ?
C26 N1 C46 C36 178.9(12) . . . . ?
C26 N1 C46 C64 -3(2) . . . . ?
C26 C30 C25 C64 6(2) . . . . ?
N3 C18 C62 N6 6.0(16) . . . . ?
N3 C18 C62 C2 -178.2(12) . . . . ?
N3 C48 C68 C22 -73.0(12) . . . . ?
N3 C48 C68 C33 99.6(10) . . . . ?
N3 C48 C65 N4 -57.3(8) . . . . ?
N3 C48 C65 C28 176.9(7) . . . . ?
C30 C26 C67 N5 175.9(12) . . . . ?
N2 C52 C54 N5 -46.8(8) . . . . ?
N2 C52 C54 C50 -172.7(9) . . . . ?
N2 C52 C56 C44 -73.5(13) . . . . ?
N2 C52 C56 C17 110.9(12) . . . . ?
C34 C28 C65 N4 -73.9(13) . . . . ?
C34 C28 C65 C48 46.7(13) . . . . ?
C34 C28 C35 S4 0.5(13) . . . . ?
C36 N4 C65 C28 -4.3(14) . . . . ?
C36 N4 C65 C48 -128.6(10) . . . . ?
C36 C46 C64 C25 -174.9(15) . . . . ?
C40 C44 C56 C52 -175.0(11) . . . . ?
C40 C44 C56 C17 1.0(16) . . . . ?
C40 S3 C17 C56 -0.2(11) . . . . ?
C42 C24 C58 N2 -179.6(13) . . . . ?
C42 C38 C2 C62 10(2) . . . . ?
O1 Si00 C21 C41 -91.2(7) . . . . ?
O1 Si00 C21 C43 87.2(7) . . . . ?
O1 Si00 C55 C27 178.3(5) . . . . ?
O1 Si00 C55 C7 -4.3(6) . . . . ?
C44 C40 S3 C17 0.8(11) . . . . ?
C44 C56 C17 S3 -0.4(14) . . . . ?
C46 N1 C26 C30 0(2) . . . . ?
C46 N1 C26 C67 179.8(11) . . . . ?
C46 C64 C25 C30 -8(3) . . . . ?
C48 C68 C33 S2 -175.3(7) . . . . ?
C52 N2 C58 C24 -172.6(9) . . . . ?
C52 C56 C17 S3 175.6(8) . . . . ?
C54 N5 C67 C26 -176.0(9) . . . . ?
C54 C50 C47 S1 -179.2(10) . . . . ?
C54 C50 C69 C66 178.5(12) . . . . ?
C54 C52 C56 C44 50.3(13) . . . . ?
C54 C52 C56 C17 -125.2(11) . . . . ?
C56 C52 C54 N5 -175.1(7) . . . . ?
C56 C52 C54 C50 59.0(11) . . . . ?
C58 C24 C42 C38 -177.6(14) . . . . ?
C58 N2 C52 C54 -150.4(8) . . . . ?
C58 N2 C52 C56 -25.7(13) . . . . ?
C62 C18 N3 Dy1 -3.7(13) . . . . ?
C62 C18 N3 C48 -178.2(9) . . . . ?
C62 N6 C24 C42 -0.1(18) . . . . ?
C62 N6 C24 C58 180.0(10) . . . . ?
C66 S1 C47 C50 1.5(15) . . . . ?
C68 C22 C5 S2 -2.1(14) . . . . ?
C68 C48 C65 N4 177.4(7) . . . . ?
C68 C48 C65 C28 51.7(10) . . . . ?
C70 C71 C9 Si05 -175.8(6) . . . . ?
C70 C71 C9 C37 0.0 . . . . ?
C71 C70 C39 C19 0.0 . . . . ?
C71 C9 C37 C19 0.0 . . . . ?
C9 Si05 O2 Dy1 22(2) . . . . ?
C9 Si05 C1 C4 47.7(7) . . . . ?
C9 Si05 C1 C12 -133.0(5) . . . . ?
C9 Si05 C16 C3 -57.7(6) . . . . ?
C9 Si05 C16 C14 125.8(5) . . . . ?
C9 C37 C19 C39 0.0 . . . . ?
C37 C19 C39 C70 0.0 . . . . ?
C39 C70 C71 C9 0.0 . . . . ?
C5 C22 C68 C48 175.3(10) . . . . ?
C5 C22 C68 C33 2.3(14) . . . . ?
C5 S2 C33 C68 0.1(9) . . . . ?
C41 C21 C43 C11 0.0 . . . . ?
C21 Si00 O1 Dy1 -2.0(19) . . . . ?
C21 Si00 C55 C27 54.7(6) . . . . ?
C21 Si00 C55 C7 -127.8(5) . . . . ?
C21 C41 C23 C45 0.0 . . . . ?
C21 C43 C11 C45 0.0 . . . . ?
C43 C11 C45 C23 0.0 . . . . ?
C11 C45 C23 C41 0.0 . . . . ?
C23 C41 C21 Si00 178.4(7) . . . . ?
C23 C41 C21 C43 0.0 . . . . ?
C47 S1 C66 C69 -0.8(12) . . . . ?
C47 C50 C54 N5 -65.3(17) . . . . ?
C47 C50 C54 C52 57.0(16) . . . . ?
C47 C50 C69 C66 1(2) . . . . ?
C3 C16 C14 C60 0.0 . . . . ?
C16 Si05 O2 Dy1 142(2) . . . . ?
C16 Si05 C1 C4 -70.1(6) . . . . ?
C16 Si05 C1 C12 109.1(5) . . . . ?
C16 Si05 C9 C71 -40.5(6) . . . . ?
C16 Si05 C9 C37 143.8(5) . . . . ?
C16 C3 C32 C51 0.0 . . . . ?
C16 C14 C60 C51 0.0 . . . . ?
C14 C60 C51 C32 0.0 . . . . ?
C60 C51 C32 C3 0.0 . . . . ?
C32 C3 C16 Si05 -176.5(6) . . . . ?
C32 C3 C16 C14 0.0 . . . . ?
C13 C53 C27 C55 0.0 . . . . ?
C53 C13 C57 C7 0.0 . . . . ?
C53 C27 C55 Si00 177.4(6) . . . . ?
C53 C27 C55 C7 0.0 . . . . ?
C27 C55 C7 C57 0.0 . . . . ?
C55 Si00 O1 Dy1 -124.2(17) . . . . ?
C55 Si00 C21 C41 30.9(7) . . . . ?
C55 Si00 C21 C43 -150.7(6) . . . . ?
C55 C7 C57 C13 0.0 . . . . ?
C57 C13 C53 C27 0.0 . . . . ?
C29 Si00 O1 Dy1 117.2(17) . . . . ?
C29 Si00 C21 C41 147.4(6) . . . . ?
C29 Si00 C21 C43 -34.2(7) . . . . ?
C29 Si00 C55 C27 -61.3(6) . . . . ?
C29 Si00 C55 C7 116.2(5) . . . . ?
C29 C59 C15 C61 0.0 . . . . ?
C59 C29 C63 C31 0.0 . . . . ?
C59 C15 C61 C31 0.0 . . . . ?
C15 C61 C31 C63 0.0 . . . . ?
C61 C31 C63 C29 0.0 . . . . ?
C63 C29 C59 C15 0.0 . . . . ?
C2 C38 C42 C24 -8(3) . . . . ?
C65 N4 C36 C46 -179.0(10) . . . . ?
C65 C28 C34 C20 -176.9(9) . . . . ?
C65 C28 C35 S4 178.9(7) . . . . ?
C65 C48 C68 C22 47.7(13) . . . . ?
C65 C48 C68 C33 -139.6(8) . . . . ?
C33 S2 C5 C22 1.1(10) . . . . ?
S3 C40 C44 C56 -1.1(15) . . . . ?
C67 C26 C30 C25 178.7(14) . . . . ?
C67 N5 C54 C50 -22.5(13) . . . . ?
C67 N5 C54 C52 -145.0(8) . . . . ?
C69 C50 C54 N5 117.5(14) . . . . ?
C69 C50 C54 C52 -120.2(14) . . . . ?
C69 C50 C47 S1 -1.7(19) . . . . ?
C35 S4 C20 C34 2.5(9) . . . . ?
C35 C28 C34 C20 1.3(14) . . . . ?
C35 C28 C65 N4 108.0(11) . . . . ?
C35 C28 C65 C48 -131.5(10) . . . . ?
